data_4068814
loop_
_publ_author_name
'Pelczar, Elizabeth M.'
'Munro-Leighton, Colleen'
'Gagn\'e, Michel R.'

_publ_section_title
;
 Oxidative Addition of Glycosylbromides totrans-Ir(PMe3)2(CO)Cl
;
_journal_issue 3
_journal_name_full Organometallics
_journal_page_first 663
_journal_paper_doi 10.1021/om8011135
_journal_volume 28
_journal_year 2009
_chemical_absolute_configuration ad
_chemical_formula_moiety 'C21 H37 Br Cl Ir O10 P2'
_chemical_formula_sum 'C21 H37 Br Cl Ir O10 P2'
_chemical_formula_weight 819.01
_chemical_name_systematic
; 
 ? 
;
_space_group_IT_number 4
_symmetry_cell_setting monoclinic
_symmetry_space_group_name_Hall 'P 2yb'
_symmetry_space_group_name_H-M 'P 1 21 1'
_atom_sites_solution_hydrogens geom
_atom_sites_solution_primary direct
_atom_sites_solution_secondary difmap
_audit_creation_method SHELXL-97
_cell_angle_alpha 90.00
_cell_angle_beta 113.320(2)
_cell_angle_gamma 90.00
_cell_formula_units_Z 2
_cell_length_a 8.5934(3)
_cell_length_b 17.8502(6)
_cell_length_c 10.5847(3)
_cell_measurement_reflns_used 6335
_cell_measurement_temperature 100(2)
_cell_measurement_theta_max 24.98
_cell_measurement_theta_min 2.39
_cell_volume 1490.99(9)
_computing_cell_refinement 'Bruker SAINT'
_computing_data_collection 'Bruker APEX2'
_computing_data_reduction 'Bruker SAINT'
_computing_molecular_graphics 'Bruker SHELXTL'
_computing_publication_material 'Bruker SHELXTL'
_computing_structure_refinement 'SHELXL-97 (Sheldrick, 2008)'
_computing_structure_solution 'SHELXS-97 (Sheldrick, 2008)'
_diffrn_ambient_temperature 100(2)
_diffrn_measured_fraction_theta_full 1.000
_diffrn_measured_fraction_theta_max 1.000
_diffrn_measurement_device_type 'Bruker APEX-II CCD'
_diffrn_measurement_method '\f and \w scans'
_diffrn_radiation_monochromator graphite
_diffrn_radiation_source 'fine-focus sealed tube'
_diffrn_radiation_type MoK\a
_diffrn_radiation_wavelength 0.71073
_diffrn_reflns_av_R_equivalents 0.0000
_diffrn_reflns_av_sigmaI/netI 0.0592
_diffrn_reflns_limit_h_max 9
_diffrn_reflns_limit_h_min -10
_diffrn_reflns_limit_k_max 21
_diffrn_reflns_limit_k_min -20
_diffrn_reflns_limit_l_max 12
_diffrn_reflns_limit_l_min 0
_diffrn_reflns_number 5001
_diffrn_reflns_theta_full 25.00
_diffrn_reflns_theta_max 25.00
_diffrn_reflns_theta_min 2.10
_exptl_absorpt_coefficient_mu 6.061
_exptl_absorpt_correction_T_max 0.736
_exptl_absorpt_correction_T_min 0.369
_exptl_absorpt_correction_type multi-scan
_exptl_absorpt_process_details 'Bruker-AXS APEX2 SADABS'
_exptl_crystal_colour colourless
_exptl_crystal_density_diffrn 1.824
_exptl_crystal_density_method 'not measured'
_exptl_crystal_description block
_exptl_crystal_F_000 804
_exptl_crystal_size_max 0.20
_exptl_crystal_size_mid 0.05
_exptl_crystal_size_min 0.05
_refine_diff_density_max 4.628
_refine_diff_density_min -3.885
_refine_diff_density_rms 0.286
_refine_ls_abs_structure_details 'Flack H D (1983), Acta Cryst. A39, 876-881'
_refine_ls_abs_structure_Flack 0.03(2)
_refine_ls_extinction_method none
_refine_ls_goodness_of_fit_ref 1.057
_refine_ls_hydrogen_treatment constr
_refine_ls_matrix_type full
_refine_ls_number_parameters 335
_refine_ls_number_reflns 5001
_refine_ls_number_restraints 98
_refine_ls_restrained_S_all 1.049
_refine_ls_R_factor_all 0.0950
_refine_ls_R_factor_gt 0.0848
_refine_ls_shift/su_max 0.000
_refine_ls_shift/su_mean 0.000
_refine_ls_structure_factor_coef Fsqd
_refine_ls_weighting_details 'calc w=1/[\s^2^(Fo^2^)+(0.1635P)^2^+9.9290P] where P=(Fo^2^+2Fc^2^)/3'
_refine_ls_weighting_scheme calc
_refine_ls_wR_factor_gt 0.2239
_refine_ls_wR_factor_ref 0.2321
_reflns_number_gt 4336
_reflns_number_total 5001
_reflns_threshold_expression >2sigma(I)
_cod_data_source_file om8011135_si_003.cif
_cod_data_source_block c08395
_cod_original_sg_symbol_H-M 'P 21'
_cod_database_code 4068814

loop_
_symmetry_equiv_pos_as_xyz
'x, y, z'
'-x, y+1/2, -z'

loop_
_atom_site_label
_atom_site_type_symbol
_atom_site_fract_x
_atom_site_fract_y
_atom_site_fract_z
_atom_site_U_iso_or_equiv
_atom_site_adp_type
_atom_site_occupancy
_atom_site_symmetry_multiplicity
_atom_site_calc_flag
_atom_site_refinement_flags
Ir1 Ir 0.47547(8) 0.44963(5) 0.42957(6) 0.0480(3) Uani 1 1 d U
Br1 Br 0.4630(3) 0.35495(15) 0.6145(2) 0.0586(6) Uani 1 1 d U
Cl1 Cl 0.2109(6) 0.3995(4) 0.2677(5) 0.0551(13) Uani 1 1 d U
P1 P 0.3047(6) 0.5292(4) 0.5038(6) 0.0511(14) Uani 1 1 d U
P2 P 0.6377(7) 0.3575(4) 0.3709(6) 0.0549(14) Uani 1 1 d U
C1 C 0.681(3) 0.4884(13) 0.558(2) 0.047(4) Uani 1 1 d U
O2 O 0.7989(15) 0.5081(12) 0.6328(15) 0.066(5) Uani 1 1 d U
C3 C 0.418(2) 0.5665(16) 0.676(2) 0.060(6) Uani 1 1 d U
H3A H 0.3894 0.6194 0.6782 0.089 Uiso 1 1 calc R
H3B H 0.5407 0.5617 0.7015 0.089 Uiso 1 1 calc R
H3C H 0.3865 0.5384 0.7419 0.089 Uiso 1 1 calc R
C4 C 0.129(3) 0.4835(16) 0.517(3) 0.067(6) Uani 1 1 d U
H4A H 0.1629 0.4610 0.6086 0.101 Uiso 1 1 calc R
H4B H 0.0873 0.4442 0.4469 0.101 Uiso 1 1 calc R
H4C H 0.0379 0.5199 0.5029 0.101 Uiso 1 1 calc R
C5 C 0.213(3) 0.6129(15) 0.401(2) 0.060(5) Uani 1 1 d U
H5A H 0.1646 0.5996 0.3030 0.091 Uiso 1 1 calc R
H5B H 0.3019 0.6507 0.4176 0.091 Uiso 1 1 calc R
H5C H 0.1241 0.6332 0.4269 0.091 Uiso 1 1 calc R
C6 C 0.507(4) 0.2752(15) 0.291(3) 0.068(6) Uani 1 1 d U
H6A H 0.4007 0.2916 0.2173 0.102 Uiso 1 1 calc R
H6B H 0.4810 0.2476 0.3605 0.102 Uiso 1 1 calc R
H6C H 0.5683 0.2425 0.2524 0.102 Uiso 1 1 calc R
C7 C 0.745(3) 0.3801(17) 0.258(3) 0.066(7) Uani 1 1 d U
H7A H 0.8333 0.4175 0.3018 0.099 Uiso 1 1 calc R
H7B H 0.6627 0.4002 0.1706 0.099 Uiso 1 1 calc R
H7C H 0.7967 0.3346 0.2393 0.099 Uiso 1 1 calc R
C8 C 0.809(3) 0.3248(16) 0.525(3) 0.065(6) Uani 1 1 d U
H8A H 0.8684 0.2839 0.5014 0.098 Uiso 1 1 calc R
H8B H 0.7627 0.3068 0.5905 0.098 Uiso 1 1 calc R
H8C H 0.8878 0.3661 0.5661 0.098 Uiso 1 1 calc R
C9 C 0.483(2) 0.5315(12) 0.2826(18) 0.043(4) Uani 1 1 d U
H9 H 0.4461 0.5803 0.3087 0.052 Uiso 1 1 calc R
C10 C 0.372(3) 0.5175(14) 0.139(2) 0.055(4) Uani 1 1 d U
H10 H 0.2514 0.5177 0.1288 0.066 Uiso 1 1 calc R
C11 C 0.404(3) 0.5870(15) 0.055(2) 0.061(4) Uani 1 1 d U
H11 H 0.3414 0.5778 -0.0455 0.073 Uiso 1 1 calc R
C12 C 0.587(3) 0.5996(16) 0.084(2) 0.062(5) Uani 1 1 d U
H12 H 0.5988 0.6476 0.0403 0.075 Uiso 1 1 calc R
C13 C 0.700(3) 0.6036(13) 0.241(2) 0.050(4) Uani 1 1 d U
H13 H 0.8201 0.5989 0.2502 0.060 Uiso 1 1 calc R
O14 O 0.6655(17) 0.5393(9) 0.3090(14) 0.052(3) Uani 1 1 d U
O15 O 0.4073(14) 0.4500(13) 0.0864(13) 0.056(3) Uani 1 1 d U
C16 C 0.290(3) 0.4234(18) -0.038(2) 0.074(7) Uani 1 1 d U
O17 O 0.170(2) 0.4628(14) -0.1053(16) 0.078(6) Uani 1 1 d U
C18 C 0.329(3) 0.3508(18) -0.081(2) 0.075(7) Uani 1 1 d U
H18A H 0.2260 0.3200 -0.1153 0.113 Uiso 1 1 calc R
H18B H 0.4158 0.3258 -0.0021 0.113 Uiso 1 1 calc R
H18C H 0.3703 0.3578 -0.1538 0.113 Uiso 1 1 calc R
O19 O 0.3299(18) 0.6481(10) 0.0938(13) 0.057(3) Uani 1 1 d U
C20 C 0.264(3) 0.7061(16) -0.002(2) 0.063(5) Uani 1 1 d U
O21 O 0.281(2) 0.7065(12) -0.1092(16) 0.070(5) Uani 1 1 d U
C22 C 0.167(3) 0.7603(17) 0.047(3) 0.071(6) Uani 1 1 d U
H22A H 0.0688 0.7350 0.0522 0.106 Uiso 1 1 calc R
H22B H 0.1287 0.8022 -0.0182 0.106 Uiso 1 1 calc R
H22C H 0.2404 0.7793 0.1378 0.106 Uiso 1 1 calc R
O23 O 0.6393(16) 0.5403(10) 0.0232(13) 0.055(3) Uani 1 1 d U
C24 C 0.782(3) 0.5523(19) -0.002(2) 0.068(6) Uani 1 1 d U
O25 O 0.855(3) 0.6132(13) 0.0197(19) 0.082(5) Uani 1 1 d U
C26 C 0.839(3) 0.4825(18) -0.050(3) 0.075(7) Uani 1 1 d U
H26A H 0.9251 0.4952 -0.0851 0.113 Uiso 1 1 calc R
H26B H 0.7419 0.4589 -0.1227 0.113 Uiso 1 1 calc R
H26C H 0.8872 0.4477 0.0277 0.113 Uiso 1 1 calc R
C27 C 0.686(3) 0.6763(14) 0.300(2) 0.053(4) Uani 1 1 d U
H27A H 0.7011 0.7173 0.2430 0.064 Uiso 1 1 calc R
H27B H 0.5721 0.6813 0.3017 0.064 Uiso 1 1 calc R
O28 O 0.8155(18) 0.6825(9) 0.4408(15) 0.055(3) Uani 1 1 d U
C29 C 0.763(3) 0.6729(14) 0.546(2) 0.055(5) Uani 1 1 d U
O30 O 0.6202(19) 0.6565(10) 0.5270(15) 0.059(4) Uani 1 1 d U
C31 C 0.903(3) 0.6900(18) 0.680(3) 0.074(7) Uani 1 1 d U
H31A H 0.9223 0.7442 0.6884 0.111 Uiso 1 1 calc R
H31B H 1.0065 0.6646 0.6857 0.111 Uiso 1 1 calc R
H31C H 0.8721 0.6724 0.7549 0.111 Uiso 1 1 calc R

loop_
_atom_site_aniso_label
_atom_site_aniso_U_11
_atom_site_aniso_U_22
_atom_site_aniso_U_33
_atom_site_aniso_U_23
_atom_site_aniso_U_13
_atom_site_aniso_U_12
Ir1 0.0383(4) 0.0586(5) 0.0453(4) -0.0060(4) 0.0148(3) -0.0072(5)
Br1 0.0572(13) 0.0673(16) 0.0537(11) 0.0007(11) 0.0243(10) -0.0073(11)
Cl1 0.037(2) 0.074(4) 0.049(2) -0.009(2) 0.010(2) -0.012(2)
P1 0.027(2) 0.073(4) 0.051(3) -0.015(3) 0.013(2) -0.007(2)
P2 0.054(3) 0.057(4) 0.060(3) -0.011(3) 0.029(3) -0.007(3)
C1 0.045(8) 0.040(11) 0.055(10) 0.002(8) 0.018(6) -0.001(7)
O2 0.009(6) 0.132(16) 0.048(8) 0.014(8) 0.001(5) 0.008(6)
C3 0.027(9) 0.099(19) 0.051(9) -0.022(10) 0.014(7) 0.020(9)
C4 0.046(11) 0.084(17) 0.072(14) -0.012(12) 0.024(10) -0.015(10)
C5 0.048(12) 0.079(14) 0.057(11) 0.001(10) 0.024(9) 0.006(10)
C6 0.078(15) 0.060(14) 0.086(15) -0.003(11) 0.054(12) -0.021(11)
C7 0.044(12) 0.09(2) 0.070(12) -0.013(12) 0.031(10) -0.020(11)
C8 0.037(10) 0.074(17) 0.088(12) 0.003(11) 0.028(8) -0.006(9)
C9 0.036(8) 0.045(10) 0.041(7) -0.025(6) 0.008(6) -0.028(7)
C10 0.040(10) 0.080(11) 0.044(8) -0.020(8) 0.016(7) -0.023(9)
C11 0.057(9) 0.076(11) 0.045(10) -0.009(9) 0.015(9) -0.006(10)
C12 0.061(10) 0.070(15) 0.055(9) -0.015(9) 0.022(9) -0.015(10)
C13 0.042(10) 0.052(10) 0.057(9) -0.001(7) 0.019(7) -0.005(9)
O14 0.043(7) 0.065(9) 0.042(7) -0.007(6) 0.010(6) -0.015(7)
O15 0.033(6) 0.072(8) 0.056(7) -0.020(9) 0.009(5) -0.017(9)
C16 0.028(9) 0.13(2) 0.056(11) -0.040(11) 0.011(7) -0.018(9)
O17 0.049(8) 0.114(17) 0.055(8) -0.033(10) 0.004(6) -0.021(9)
C18 0.048(13) 0.110(18) 0.041(11) -0.023(12) -0.011(9) -0.019(12)
O19 0.047(8) 0.082(10) 0.033(6) 0.006(6) 0.007(5) 0.004(7)
C20 0.051(13) 0.077(15) 0.051(10) 0.010(9) 0.009(9) -0.008(10)
O21 0.053(9) 0.102(15) 0.044(7) 0.013(8) 0.006(7) -0.010(9)
C22 0.044(13) 0.085(18) 0.070(15) 0.009(13) 0.008(11) -0.004(11)
O23 0.026(6) 0.086(11) 0.043(7) -0.005(7) 0.004(5) -0.003(6)
C24 0.034(10) 0.102(15) 0.065(13) -0.017(14) 0.017(9) -0.009(10)
O25 0.078(13) 0.106(15) 0.070(11) -0.004(11) 0.037(10) -0.021(10)
C26 0.056(14) 0.109(18) 0.057(13) 0.000(12) 0.020(11) 0.018(12)
C27 0.055(11) 0.057(11) 0.046(8) 0.007(8) 0.016(7) 0.011(10)
O28 0.042(7) 0.061(10) 0.054(7) -0.002(7) 0.010(5) -0.008(7)
C29 0.040(8) 0.060(15) 0.057(9) -0.004(10) 0.013(7) 0.005(9)
O30 0.057(8) 0.068(11) 0.056(8) -0.010(8) 0.028(7) -0.004(8)
C31 0.053(13) 0.09(2) 0.072(11) -0.016(14) 0.020(10) -0.023(13)

loop_
_atom_type_symbol
_atom_type_description
_atom_type_scat_dispersion_real
_atom_type_scat_dispersion_imag
_atom_type_scat_source
C C 0.0033 0.0016 'International Tables Vol C Tables 4.2.6.8 and 6.1.1.4'
H H 0.0000 0.0000 'International Tables Vol C Tables 4.2.6.8 and 6.1.1.4'
O O 0.0106 0.0060 'International Tables Vol C Tables 4.2.6.8 and 6.1.1.4'
P P 0.1023 0.0942 'International Tables Vol C Tables 4.2.6.8 and 6.1.1.4'
Cl Cl 0.1484 0.1585 'International Tables Vol C Tables 4.2.6.8 and 6.1.1.4'
Br Br -0.2901 2.4595 'International Tables Vol C Tables 4.2.6.8 and 6.1.1.4'
Ir Ir -1.4442 7.9887 'International Tables Vol C Tables 4.2.6.8 and 6.1.1.4'

loop_
_geom_angle_atom_site_label_1
_geom_angle_atom_site_label_2
_geom_angle_atom_site_label_3
_geom_angle
C1 Ir1 C9 89.3(8)
C1 Ir1 P1 93.8(7)
C9 Ir1 P1 91.8(6)
C1 Ir1 P2 88.0(7)
C9 Ir1 P2 95.4(6)
P1 Ir1 P2 172.7(2)
C1 Ir1 Cl1 179.1(6)
C9 Ir1 Cl1 91.5(4)
P1 Ir1 Cl1 85.71(19)
P2 Ir1 Cl1 92.5(2)
C1 Ir1 Br1 90.0(6)
C9 Ir1 Br1 177.3(5)
P1 Ir1 Br1 85.73(17)
P2 Ir1 Br1 87.18(17)
Cl1 Ir1 Br1 89.19(15)
C4 P1 C3 103.0(12)
C4 P1 C5 104.1(12)
C3 P1 C5 103.4(12)
C4 P1 Ir1 114.0(9)
C3 P1 Ir1 113.0(6)
C5 P1 Ir1 117.6(7)
C8 P2 C7 102.8(11)
C8 P2 C6 106.8(14)
C7 P2 C6 104.5(11)
C8 P2 Ir1 109.7(9)
C7 P2 Ir1 121.1(10)
C6 P2 Ir1 110.8(9)
O2 C1 Ir1 178(2)
C10 C9 O14 114.5(15)
C10 C9 Ir1 116.3(14)
O14 C9 Ir1 104.9(13)
O15 C10 C9 114(2)
O15 C10 C11 109.3(16)
C9 C10 C11 105.1(17)
O19 C11 C12 113(2)
O19 C11 C10 104.0(17)
C12 C11 C10 113(2)
O23 C12 C11 107.0(19)
O23 C12 C13 110(2)
C11 C12 C13 112.9(19)
O14 C13 C27 114.6(17)
O14 C13 C12 109.3(18)
C27 C13 C12 112(2)
C13 O14 C9 112.9(16)
C16 O15 C10 118.6(19)
O17 C16 O15 119(3)
O17 C16 C18 125(2)
O15 C16 C18 116(2)
C20 O19 C11 117.7(18)
O21 C20 O19 121(3)
O21 C20 C22 128(2)
O19 C20 C22 111(2)
C24 O23 C12 116(2)
O25 C24 O23 122(3)
O25 C24 C26 126(2)
O23 C24 C26 112(2)
O28 C27 C13 110.2(18)
C29 O28 C27 117.1(16)
O30 C29 O28 122.7(19)
O30 C29 C31 127(2)
O28 C29 C31 110.7(19)

loop_
_geom_bond_atom_site_label_1
_geom_bond_atom_site_label_2
_geom_bond_distance
Ir1 C1 1.89(2)
Ir1 C9 2.15(2)
Ir1 P1 2.388(6)
Ir1 P2 2.392(6)
Ir1 Cl1 2.413(5)
Ir1 Br1 2.620(2)
P1 C4 1.77(2)
P1 C3 1.82(2)
P1 C5 1.83(3)
P2 C8 1.80(3)
P2 C7 1.82(2)
P2 C6 1.84(3)
C1 O2 1.07(3)
C9 C10 1.46(3)
C9 O14 1.49(2)
C10 O15 1.41(3)
C10 C11 1.61(4)
C11 O19 1.40(3)
C11 C12 1.50(3)
C12 O23 1.40(3)
C12 C13 1.55(3)
C13 O14 1.45(3)
C13 C27 1.47(3)
O15 C16 1.39(2)
C16 O17 1.22(3)
C16 C18 1.45(4)
O19 C20 1.40(3)
C20 O21 1.20(3)
C20 C22 1.49(4)
O23 C24 1.37(3)
C24 O25 1.23(3)
C24 C26 1.50(4)
C27 O28 1.47(3)
O28 C29 1.36(3)
C29 O30 1.20(3)
C29 C31 1.48(3)

loop_
_geom_torsion_atom_site_label_1
_geom_torsion_atom_site_label_2
_geom_torsion_atom_site_label_3
_geom_torsion_atom_site_label_4
_geom_torsion
C1 Ir1 P1 C4 -137.3(12)
C9 Ir1 P1 C4 133.3(11)
Cl1 Ir1 P1 C4 41.9(10)
Br1 Ir1 P1 C4 -47.6(10)
C1 Ir1 P1 C3 -20.1(12)
C9 Ir1 P1 C3 -109.5(11)
Cl1 Ir1 P1 C3 159.1(11)
Br1 Ir1 P1 C3 69.6(10)
C1 Ir1 P1 C5 100.4(11)
C9 Ir1 P1 C5 11.0(10)
Cl1 Ir1 P1 C5 -80.4(10)
Br1 Ir1 P1 C5 -169.9(9)
C1 Ir1 P2 C8 40.3(10)
C9 Ir1 P2 C8 129.3(10)
Cl1 Ir1 P2 C8 -138.9(9)
Br1 Ir1 P2 C8 -49.8(9)
C1 Ir1 P2 C7 -79.2(11)
C9 Ir1 P2 C7 9.8(10)
Cl1 Ir1 P2 C7 101.6(10)
Br1 Ir1 P2 C7 -169.3(9)
C1 Ir1 P2 C6 157.9(12)
C9 Ir1 P2 C6 -113.0(10)
Cl1 Ir1 P2 C6 -21.2(10)
Br1 Ir1 P2 C6 67.8(10)
C1 Ir1 C9 C10 163.4(17)
P1 Ir1 C9 C10 -102.9(16)
P2 Ir1 C9 C10 75.5(16)
Cl1 Ir1 C9 C10 -17.1(16)
C1 Ir1 C9 O14 35.8(12)
P1 Ir1 C9 O14 129.5(10)
P2 Ir1 C9 O14 -52.1(11)
Cl1 Ir1 C9 O14 -144.7(10)
O14 C9 C10 O15 62(2)
Ir1 C9 C10 O15 -61(2)
O14 C9 C10 C11 -57(2)
Ir1 C9 C10 C11 179.9(14)
O15 C10 C11 O19 167.0(15)
C9 C10 C11 O19 -70(2)
O15 C10 C11 C12 -70(2)
C9 C10 C11 C12 52(2)
O19 C11 C12 O23 -171.3(18)
C10 C11 C12 O23 71(2)
O19 C11 C12 C13 67(3)
C10 C11 C12 C13 -51(3)
O23 C12 C13 O14 -69(2)
C11 C12 C13 O14 51(3)
O23 C12 C13 C27 162.7(18)
C11 C12 C13 C27 -78(3)
C27 C13 O14 C9 72(2)
C12 C13 O14 C9 -55(2)
C10 C9 O14 C13 64(2)
Ir1 C9 O14 C13 -167.4(12)
C9 C10 O15 C16 166.7(19)
C11 C10 O15 C16 -76(2)
C10 O15 C16 O17 8(3)
C10 O15 C16 C18 -176(2)
C12 C11 O19 C20 86(2)
C10 C11 O19 C20 -150.3(18)
C11 O19 C20 O21 -5(3)
C11 O19 C20 C22 171(2)
C11 C12 O23 C24 159(2)
C13 C12 O23 C24 -77(3)
C12 O23 C24 O25 -4(3)
C12 O23 C24 C26 172.4(19)
O14 C13 C27 O28 64(2)
C12 C13 C27 O28 -170.2(17)
C13 C27 O28 C29 -103(2)
C27 O28 C29 O30 4(3)
C27 O28 C29 C31 -173(2)
